data_7022190
loop_
_publ_author_name
'Riddlestone, Ian M.'
'Urbano, Juan'
'Phillips, Nicholas'
'Kelly, Michael J.'
'Vidovic, Dragoslav'
'Bates, Joshua I.'
'Taylor, Russell'
'Aldridge, Simon'

_publ_section_title
;
 Salt metathesis for the synthesis of M-Al and M-H-Al bonds.
;
_journal_issue 1
_journal_name_full 'Dalton transactions (Cambridge, England : 2003)'
_journal_page_first 249
_journal_page_last 258
_journal_paper_doi 10.1039/c2dt31974h
_journal_volume 42
_journal_year 2013
_chemical_formula_moiety 'C26 H41 Al1 Cl1 N3 O2 Ru1'
_chemical_formula_sum 'C26 H41 Al Cl N3 O2 Ru'
_chemical_formula_weight 591.14
_space_group_IT_number 2
_symmetry_cell_setting triclinic
_symmetry_space_group_name_Hall '-P 1'
_symmetry_space_group_name_H-M 'P -1'
_atom_sites_solution_hydrogens difmap
_atom_sites_solution_primary direct
_audit_creation_date 12-08-01
_audit_creation_method CRYSTALS_ver_14.40
_cell_angle_alpha 94.1715(5)
_cell_angle_beta 95.1909(5)
_cell_angle_gamma 110.9440(6)
_cell_formula_units_Z 2
_cell_length_a 8.12210(10)
_cell_length_b 10.18430(10)
_cell_length_c 18.3237(2)
_cell_measurement_reflns_used 5478
_cell_measurement_temperature 150
_cell_measurement_theta_max 27
_cell_measurement_theta_min 5
_cell_volume 1400.72(3)
_computing_cell_refinement 'DENZO/SCALEPACK (Otwinowski & Minor, 1997)'
_computing_data_collection 'COLLECT (Nonius, 2001).'
_computing_data_reduction 'DENZO/SCALEPACK (Otwinowski & Minor, 1997)'
_computing_molecular_graphics 'CAMERON (Watkin et al., 1996)'
_computing_publication_material 'CRYSTALS (Betteridge et al., 2003)'
_computing_structure_refinement 'CRYSTALS (Betteridge et al., 2003)'
_computing_structure_solution 'SIR92 (Altomare et al., 1994)'
_diffrn_ambient_temperature 150
_diffrn_measured_fraction_theta_full 0.992
_diffrn_measured_fraction_theta_max 0.991
_diffrn_measurement_device Area
_diffrn_measurement_device_type 'Nonius KappaCCD'
_diffrn_measurement_method \w
_diffrn_radiation_monochromator graphite
_diffrn_radiation_type 'Mo K\a'
_diffrn_radiation_wavelength 0.71073
_diffrn_reflns_av_R_equivalents 0.020
_diffrn_reflns_limit_h_max 10
_diffrn_reflns_limit_h_min -10
_diffrn_reflns_limit_k_max 13
_diffrn_reflns_limit_k_min -13
_diffrn_reflns_limit_l_max 23
_diffrn_reflns_limit_l_min -23
_diffrn_reflns_number 21533
_diffrn_reflns_theta_full 26.665
_diffrn_reflns_theta_max 27.490
_diffrn_reflns_theta_min 5.168
_diffrn_standards_number 0
_exptl_absorpt_coefficient_mu 0.713
_exptl_absorpt_correction_T_max 0.90
_exptl_absorpt_correction_T_min 0.84
_exptl_absorpt_correction_type multi-scan
_exptl_absorpt_process_details 'DENZO/SCALEPACK (Otwinowski & Minor, 1997)'
_exptl_crystal_colour colourless
_exptl_crystal_density_diffrn 1.401
_exptl_crystal_density_method 'not measured'
_exptl_crystal_description block
_exptl_crystal_F_000 616
_exptl_crystal_size_max 0.300
_exptl_crystal_size_mid 0.160
_exptl_crystal_size_min 0.140
_refine_diff_density_max 0.80
_refine_diff_density_min -0.48
_refine_ls_extinction_method None
_refine_ls_goodness_of_fit_ref 0.9078
_refine_ls_hydrogen_treatment noref
_refine_ls_matrix_type full
_refine_ls_number_parameters 363
_refine_ls_number_reflns 6397
_refine_ls_number_restraints 216
_refine_ls_R_factor_all 0.0366
_refine_ls_R_factor_gt 0.0302
_refine_ls_shift/su_max 0.0048870
_refine_ls_shift/su_mean 0.0003975
_refine_ls_structure_factor_coef Fsqd
_refine_ls_weighting_details
;
Method, part 1, Chebychev polynomial, (Watkin, 1994, Prince, 1982)
[weight] = 1.0/[A~0~*T~0~(x)+A~1~*T~1~(x) ... +A~n-1~]*T~n-1~(x)]
where A~i~ are the Chebychev coefficients listed below and x= Fcalc/Fmax
Method = Robust Weighting (Prince, 1982)
W = [weight] * [1-(deltaF/6*sigmaF)^2^]^2^
A~i~ are:
16.8 23.9 11.2 2.91
;
_refine_ls_weighting_scheme calc
_refine_ls_wR_factor_all 0.0720
_refine_ls_wR_factor_gt 0.0652
_refine_ls_wR_factor_ref 0.0720
_reflns_limit_h_max 10
_reflns_limit_h_min -10
_reflns_limit_k_max 13
_reflns_limit_k_min -13
_reflns_limit_l_max 23
_reflns_limit_l_min 0
_reflns_number_gt 5657
_reflns_number_total 6397
_reflns_threshold_expression I>2.0\s(I)
_oxford_diffrn_Wilson_B_factor 2.21
_oxford_diffrn_Wilson_scale 3.84
_oxford_refine_ls_r_factor_ref 0.0366
_oxford_refine_ls_scale 0.5252(5)
_oxford_reflns_number_all 6397
_oxford_reflns_threshold_expression_ref I>-3.0\s(I)
_oxford_structure_analysis_title '001dvdv10 At 15:43 on 1/ 8'
_cod_data_source_file c2dt31974h.txt
_cod_data_source_block 3
_cod_original_sg_symbol_H-M 'P -1 '
_cod_original_formula_sum 'C26 H41 Al1 Cl1 N3 O2 Ru1'
_cod_database_code 7022190

loop_
_symmetry_equiv_pos_as_xyz
x,y,z
-x,-y,-z

loop_
_atom_site_label
_atom_site_type_symbol
_atom_site_fract_x
_atom_site_fract_y
_atom_site_fract_z
_atom_site_U_iso_or_equiv
_atom_site_occupancy
_atom_site_adp_type
_atom_site_refinement_flags_posn
_atom_site_refinement_flags_occupancy
_atom_site_disorder_assembly
_atom_site_disorder_group
C400 C 0.7096(7) 1.2493(6) 0.0931(4) 0.0463 0.676(7) Uani D P 2 1
C401 C 0.6436(4) 1.1429(3) 0.14873(15) 0.0300 0.676(7) Uani D P 2 1
C402 C 0.4779(6) 1.0227(7) 0.1127(4) 0.0361 0.676(7) Uani D P 2 1
C403 C 0.7291(17) 1.2559(12) 0.0965(8) 0.0460 0.324(7) Uani D P 2 2
C404 C 0.6881(9) 1.1026(7) 0.1117(3) 0.0321 0.324(7) Uani D P 2 2
C405 C 0.4890(12) 1.0293(14) 0.1092(8) 0.0341 0.324(7) Uani D P 2 2
C300 C 1.1036(8) 1.1867(8) 0.1695(5) 0.0409 0.332(7) Uani D P 1 1
C301 C 0.9613(7) 1.1768(6) 0.2183(3) 0.0412 0.332(7) Uani D P 1 1
C302 C 0.9752(12) 1.3248(9) 0.2482(7) 0.0503 0.332(7) Uani D P 1 1
C303 C 1.0997(4) 1.1237(4) 0.2016(3) 0.0474 0.668(7) Uani D P 1 2
C304 C 0.9676(4) 1.1975(3) 0.19406(16) 0.0351 0.668(7) Uani D P 1 2
C305 C 0.9926(6) 1.2991(5) 0.2633(3) 0.0531 0.668(7) Uani D P 1 2
Ru1 Ru 0.70074(2) 0.629044(19) 0.352242(10) 0.0250 1.0000 Uani . . . .
Al2 Al 0.59091(9) 0.75844(7) 0.26529(3) 0.0236 1.0000 Uani . . . .
Cl3 Cl 0.31644(8) 0.65806(7) 0.21678(4) 0.0384 1.0000 Uani . . . .
N4 N 0.6454(2) 0.95803(19) 0.27724(10) 0.0265 1.0000 Uani . . . .
C5 C 0.7210(3) 0.9703(2) 0.21479(11) 0.0238 1.0000 Uani . . . .
N6 N 0.7257(3) 0.8454(2) 0.18981(10) 0.0277 1.0000 Uani . . . .
C7 C 0.7885(3) 0.8134(2) 0.12114(11) 0.0245 1.0000 Uani . . . .
C8 C 0.6356(3) 0.7132(3) 0.06635(15) 0.0397 1.0000 Uani . . . .
C9 C 0.7021(4) 0.6795(3) -0.00551(15) 0.0460 1.0000 Uani . . . .
C10 C 0.8444(4) 0.6165(3) 0.00838(16) 0.0447 1.0000 Uani . . . .
C11 C 0.9959(4) 0.7136(3) 0.06380(16) 0.0457 1.0000 Uani . . . .
C12 C 0.9301(4) 0.7489(3) 0.13558(14) 0.0383 1.0000 Uani . . . .
N13 N 0.7805(2) 1.09295(19) 0.17844(11) 0.0331 1.0000 Uani D . . .
C20 C 0.6103(3) 1.0687(2) 0.32074(11) 0.0246 1.0000 Uani . . . .
C21 C 0.7025(4) 1.0923(4) 0.39866(14) 0.0459 1.0000 Uani . . . .
C22 C 0.6637(5) 1.2055(4) 0.44582(18) 0.0654 1.0000 Uani . . . .
C23 C 0.4676(5) 1.1711(3) 0.44572(16) 0.0513 1.0000 Uani . . . .
C24 C 0.3747(4) 1.1464(3) 0.36799(17) 0.0447 1.0000 Uani . . . .
C25 C 0.4119(4) 1.0321(3) 0.32109(18) 0.0469 1.0000 Uani . . . .
C26 C 0.4754(3) 0.5760(3) 0.38285(13) 0.0321 1.0000 Uani . . . .
O27 O 0.3384(2) 0.5412(2) 0.40311(11) 0.0471 1.0000 Uani . . . .
C28 C 0.6088(3) 0.4923(3) 0.27194(15) 0.0351 1.0000 Uani . . . .
O29 O 0.5515(3) 0.4071(2) 0.22158(13) 0.0557 1.0000 Uani . . . .
C30 C 0.9558(3) 0.8193(3) 0.37163(16) 0.0419 1.0000 Uani . . . .
C31 C 0.9969(3) 0.6998(3) 0.35017(16) 0.0433 1.0000 Uani . . . .
C32 C 0.9545(4) 0.6075(3) 0.40528(18) 0.0475 1.0000 Uani . . . .
C33 C 0.8845(4) 0.6672(4) 0.45944(15) 0.0472 1.0000 Uani . . . .
C34 C 0.8844(4) 0.7989(3) 0.43868(16) 0.0436 1.0000 Uani . . . .
H4001 H 0.8035 1.3301 0.1170 0.0708 0.676(7) Uiso . P 2 1
H4002 H 0.6101 1.2747 0.0732 0.0712 0.676(7) Uiso . P 2 1
H4003 H 0.7507 1.2052 0.0529 0.0708 0.676(7) Uiso . P 2 1
H4011 H 0.6116 1.1925 0.1914 0.0381 0.676(7) Uiso . P 2 1
H4021 H 0.4287 0.9536 0.1486 0.0541 0.676(7) Uiso . P 2 1
H4023 H 0.3860 1.0581 0.0958 0.0541 0.676(7) Uiso . P 2 1
H4022 H 0.5069 0.9754 0.0727 0.0544 0.676(7) Uiso . P 2 1
H4031 H 0.8578 1.3024 0.0929 0.0569 0.324(7) Uiso . P 2 2
H4033 H 0.7009 1.3100 0.1354 0.0569 0.324(7) Uiso . P 2 2
H4032 H 0.6664 1.2603 0.0498 0.0571 0.324(7) Uiso . P 2 2
H4041 H 0.7306 1.0564 0.0715 0.0360 0.324(7) Uiso . P 2 2
H4052 H 0.4617 0.9361 0.1201 0.0439 0.324(7) Uiso . P 2 2
H4051 H 0.4451 1.0832 0.1408 0.0440 0.324(7) Uiso . P 2 2
H4053 H 0.4329 1.0270 0.0575 0.0440 0.324(7) Uiso . P 2 2
H3001 H 1.0930 1.0917 0.1496 0.0592 0.332(7) Uiso . P 1 1
H3003 H 1.2214 1.2317 0.1980 0.0590 0.332(7) Uiso . P 1 1
H3002 H 1.0950 1.2381 0.1298 0.0590 0.332(7) Uiso . P 1 1
H3011 H 0.9827 1.1309 0.2616 0.0500 0.332(7) Uiso . P 1 1
H3022 H 0.8825 1.3181 0.2830 0.0742 0.332(7) Uiso . P 1 1
H3021 H 1.0883 1.3773 0.2758 0.0741 0.332(7) Uiso . P 1 1
H3023 H 0.9509 1.3773 0.2092 0.0740 0.332(7) Uiso . P 1 1
H3032 H 1.0937 1.0640 0.1534 0.0733 0.668(7) Uiso . P 1 2
H3031 H 1.2198 1.1909 0.2137 0.0731 0.668(7) Uiso . P 1 2
H3033 H 1.0724 1.0594 0.2389 0.0730 0.668(7) Uiso . P 1 2
H3041 H 0.9918 1.2536 0.1513 0.0461 0.668(7) Uiso . P 1 2
H3051 H 0.8960 1.3387 0.2620 0.0815 0.668(7) Uiso . P 1 2
H3052 H 1.1066 1.3768 0.2661 0.0811 0.668(7) Uiso . P 1 2
H3053 H 0.9942 1.2491 0.3055 0.0802 0.668(7) Uiso . P 1 2
H71 H 0.8431 0.9023 0.0993 0.0285 1.0000 Uiso . . . .
H82 H 0.5464 0.7569 0.0569 0.0494 1.0000 Uiso . . . .
H81 H 0.5775 0.6238 0.0884 0.0496 1.0000 Uiso . . . .
H91 H 0.7505 0.7682 -0.0293 0.0559 1.0000 Uiso . . . .
H92 H 0.6003 0.6124 -0.0393 0.0564 1.0000 Uiso . . . .
H101 H 0.8906 0.6007 -0.0381 0.0534 1.0000 Uiso . . . .
H102 H 0.7910 0.5244 0.0277 0.0533 1.0000 Uiso . . . .
H112 H 1.0582 0.8064 0.0430 0.0556 1.0000 Uiso . . . .
H111 H 1.0843 0.6694 0.0743 0.0553 1.0000 Uiso . . . .
H121 H 1.0301 0.8160 0.1706 0.0480 1.0000 Uiso . . . .
H122 H 0.8787 0.6599 0.1592 0.0470 1.0000 Uiso . . . .
H201 H 0.6588 1.1591 0.2991 0.0289 1.0000 Uiso . . . .
H211 H 0.8302 1.1206 0.3970 0.0566 1.0000 Uiso . . . .
H212 H 0.6597 1.0010 0.4208 0.0569 1.0000 Uiso . . . .
H222 H 0.7189 1.2151 0.4965 0.0826 1.0000 Uiso . . . .
H221 H 0.7178 1.2966 0.4254 0.0817 1.0000 Uiso . . . .
H231 H 0.4461 1.2489 0.4736 0.0621 1.0000 Uiso . . . .
H232 H 0.4168 1.0860 0.4710 0.0624 1.0000 Uiso . . . .
H241 H 0.4179 1.2360 0.3450 0.0557 1.0000 Uiso . . . .
H242 H 0.2458 1.1197 0.3685 0.0557 1.0000 Uiso . . . .
H252 H 0.3512 1.0158 0.2702 0.0596 1.0000 Uiso . . . .
H251 H 0.3676 0.9435 0.3436 0.0589 1.0000 Uiso . . . .
H301 H 0.9763 0.9033 0.3451 0.0508 1.0000 Uiso . . . .
H311 H 1.0514 0.6866 0.3063 0.0519 1.0000 Uiso . . . .
H321 H 0.9690 0.5148 0.4045 0.0565 1.0000 Uiso . . . .
H331 H 0.8428 0.6260 0.5043 0.0556 1.0000 Uiso . . . .
H341 H 0.8506 0.8674 0.4686 0.0521 1.0000 Uiso . . . .

loop_
_atom_site_aniso_label
_atom_site_aniso_U_11
_atom_site_aniso_U_22
_atom_site_aniso_U_33
_atom_site_aniso_U_23
_atom_site_aniso_U_13
_atom_site_aniso_U_12
C400 0.059(3) 0.044(3) 0.041(3) 0.020(3) 0.011(3) 0.021(3)
C401 0.0365(17) 0.0317(16) 0.0288(17) 0.0117(13) 0.0105(13) 0.0179(13)
C402 0.031(3) 0.048(4) 0.033(3) 0.005(3) -0.001(2) 0.020(3)
C403 0.055(6) 0.042(5) 0.040(6) 0.017(5) 0.012(5) 0.013(5)
C404 0.039(3) 0.033(3) 0.028(3) 0.006(2) 0.012(2) 0.015(3)
C405 0.039(5) 0.036(6) 0.031(6) 0.011(5) 0.011(5) 0.015(5)
C300 0.032(4) 0.038(4) 0.054(4) 0.017(3) 0.016(3) 0.010(3)
C301 0.030(3) 0.034(3) 0.052(4) 0.009(3) 0.009(3) 0.000(3)
C302 0.042(5) 0.040(4) 0.050(5) -0.003(4) 0.002(4) -0.005(4)
C303 0.0249(18) 0.041(2) 0.069(3) 0.002(2) 0.0036(18) 0.0047(16)
C304 0.0269(17) 0.0265(17) 0.048(2) 0.0139(15) 0.0104(15) 0.0014(13)
C305 0.039(3) 0.048(3) 0.053(3) -0.011(2) 0.012(2) -0.005(2)
Ru1 0.02293(9) 0.02752(9) 0.02799(9) 0.00810(6) 0.00694(6) 0.01153(7)
Al2 0.0241(3) 0.0243(3) 0.0239(3) 0.0034(2) 0.0036(2) 0.0104(2)
Cl3 0.0260(3) 0.0428(3) 0.0424(3) 0.0074(3) -0.0024(2) 0.0089(2)
N4 0.0290(9) 0.0241(9) 0.0291(9) 0.0031(7) 0.0090(7) 0.0117(7)
C5 0.0215(9) 0.0266(10) 0.0234(10) 0.0020(8) -0.0003(8) 0.0098(8)
N6 0.0365(10) 0.0258(9) 0.0239(9) 0.0034(7) 0.0081(8) 0.0139(8)
C7 0.0284(10) 0.0258(10) 0.0220(10) 0.0031(8) 0.0073(8) 0.0121(8)
C8 0.0339(13) 0.0460(15) 0.0363(13) -0.0117(11) 0.0004(10) 0.0152(11)
C9 0.0559(17) 0.0517(16) 0.0325(13) -0.0108(12) 0.0011(12) 0.0263(14)
C10 0.0648(18) 0.0399(14) 0.0399(14) 0.0045(11) 0.0213(13) 0.0283(14)
C11 0.0489(16) 0.0602(18) 0.0449(15) 0.0071(13) 0.0157(12) 0.0376(14)
C12 0.0444(14) 0.0497(15) 0.0316(12) 0.0058(11) 0.0068(10) 0.0297(12)
N13 0.0252(9) 0.0270(9) 0.0458(11) 0.0106(8) 0.0034(8) 0.0072(8)
C20 0.0294(11) 0.0225(10) 0.0222(10) 0.0016(8) 0.0071(8) 0.0090(8)
C21 0.0472(15) 0.0689(19) 0.0263(12) -0.0038(12) 0.0022(11) 0.0294(14)
C22 0.061(2) 0.093(3) 0.0382(16) -0.0301(17) -0.0036(14) 0.0329(19)
C23 0.065(2) 0.0544(17) 0.0402(15) 0.0006(13) 0.0276(14) 0.0251(15)
C24 0.0364(13) 0.0396(14) 0.0584(17) -0.0114(12) 0.0137(12) 0.0155(11)
C25 0.0307(13) 0.0450(15) 0.0610(18) -0.0209(13) 0.0053(12) 0.0140(11)
C26 0.0313(12) 0.0375(12) 0.0272(11) 0.0045(9) 0.0049(9) 0.0119(10)
O27 0.0298(9) 0.0671(13) 0.0412(10) 0.0091(9) 0.0154(8) 0.0109(9)
C28 0.0361(12) 0.0313(12) 0.0453(14) 0.0060(10) 0.0136(11) 0.0190(10)
O29 0.0586(13) 0.0449(11) 0.0617(14) -0.0186(10) 0.0086(11) 0.0211(10)
C30 0.0250(11) 0.0409(14) 0.0519(16) 0.0141(12) -0.0023(11) 0.0027(10)
C31 0.0216(11) 0.0635(18) 0.0432(14) 0.0045(13) 0.0088(10) 0.0128(11)
C32 0.0317(13) 0.0529(17) 0.0654(19) 0.0143(14) -0.0009(12) 0.0248(12)
C33 0.0317(13) 0.075(2) 0.0336(13) 0.0215(13) 0.0003(10) 0.0155(13)
C34 0.0305(13) 0.0519(16) 0.0436(15) -0.0105(12) -0.0037(11) 0.0143(12)

loop_
_atom_type_symbol
_atom_type_scat_dispersion_real
_atom_type_scat_dispersion_imag
_atom_type_scat_Cromer_Mann_a1
_atom_type_scat_Cromer_Mann_b1
_atom_type_scat_Cromer_Mann_a2
_atom_type_scat_Cromer_Mann_b2
_atom_type_scat_Cromer_Mann_a3
_atom_type_scat_Cromer_Mann_b3
_atom_type_scat_Cromer_Mann_a4
_atom_type_scat_Cromer_Mann_b4
_atom_type_scat_Cromer_Mann_c
_atom_type_scat_source
C 0.0033 0.0016 2.3100 20.8439 1.0200 10.2075 1.5886 0.5687 0.8650 51.6512 0.2156 'International Tables Vol C 4.2.6.8 and 6.1.1.4'
H 0.0000 0.0000 0.4930 10.5109 0.3229 26.1257 0.1402 3.1424 0.0408 57.7998 0.0030 'International Tables Vol C 4.2.6.8 and 6.1.1.4'
N 0.0061 0.0033 12.2126 0.0057 3.1322 9.8933 2.0125 28.9975 1.1663 0.5826 -11.5290 'International Tables Vol C 4.2.6.8 and 6.1.1.4'
O 0.0106 0.0060 3.0485 13.2771 2.2868 5.7011 1.5463 0.3239 0.8670 32.9089 0.2508 'International Tables Vol C 4.2.6.8 and 6.1.1.4'
Al 0.0645 0.0514 6.4202 3.0387 1.9002 0.7426 1.5936 31.5472 1.9646 85.0886 1.1151 'International Tables Vol C 4.2.6.8 and 6.1.1.4'
Ru -1.2594 0.8363 19.2674 0.8085 12.9182 8.4347 4.8634 24.7997 1.5676 94.2928 5.3787 'International Tables Vol C 4.2.6.8 and 6.1.1.4'
Cl 0.1484 0.1585 11.4604 0.0104 7.1964 1.1662 6.2556 18.5194 1.6455 47.7784 -9.5574 'International Tables Vol C 4.2.6.8 and 6.1.1.4'

loop_
_geom_angle_atom_site_label_1
_geom_angle_atom_site_label_2
_geom_angle_atom_site_label_3
_geom_angle
_geom_angle_publ_flag
C401 C400 H4001 109.3 no
C401 C400 H4002 108.3 no
H4001 C400 H4002 110.6 no
C401 C400 H4003 109.1 no
H4001 C400 H4003 110.1 no
H4002 C400 H4003 109.4 no
C400 C401 C402 108.91(7) yes
C400 C401 N13 112.28(7) yes
C402 C401 N13 112.22(7) yes
C400 C401 H4011 107.9 no
C402 C401 H4011 108.5 no
N13 C401 H4011 106.9 no
C401 C402 H4021 110.6 no
C401 C402 H4023 110.7 no
H4021 C402 H4023 107.6 no
C401 C402 H4022 109.0 no
H4021 C402 H4022 108.7 no
H4023 C402 H4022 110.1 no
C404 C403 H4031 109.7 no
C404 C403 H4033 111.9 no
H4031 C403 H4033 107.2 no
C404 C403 H4032 111.0 no
H4031 C403 H4032 106.9 no
H4033 C403 H4032 110.0 no
C403 C404 C405 108.91(7) yes
C403 C404 N13 112.25(7) yes
C405 C404 N13 112.25(7) yes
C403 C404 H4041 107.0 no
C405 C404 H4041 109.3 no
N13 C404 H4041 107.0 no
C404 C405 H4052 110.1 no
C404 C405 H4051 109.5 no
H4052 C405 H4051 113.6 no
C404 C405 H4053 108.0 no
H4052 C405 H4053 108.4 no
H4051 C405 H4053 107.0 no
C301 C300 H3001 109.9 no
C301 C300 H3003 110.2 no
H3001 C300 H3003 107.4 no
C301 C300 H3002 111.6 no
H3001 C300 H3002 108.3 no
H3003 C300 H3002 109.3 no
C300 C301 C302 110.09(7) yes
C300 C301 N13 111.30(7) yes
C302 C301 N13 111.38(7) yes
C300 C301 H3011 108.7 no
C302 C301 H3011 105.9 no
N13 C301 H3011 109.3 no
C301 C302 H3022 110.1 no
C301 C302 H3021 111.8 no
H3022 C302 H3021 106.8 no
C301 C302 H3023 111.8 no
H3022 C302 H3023 105.9 no
H3021 C302 H3023 110.1 no
C304 C303 H3032 110.7 no
C304 C303 H3031 111.4 no
H3032 C303 H3031 107.8 no
C304 C303 H3033 110.8 no
H3032 C303 H3033 106.5 no
H3031 C303 H3033 109.4 no
C303 C304 C305 110.07(7) yes
C303 C304 N13 111.33(7) yes
C305 C304 N13 111.38(7) yes
C303 C304 H3041 108.1 no
C305 C304 H3041 108.4 no
N13 C304 H3041 107.5 no
C304 C305 H3051 110.8 no
C304 C305 H3052 109.1 no
H3051 C305 H3052 108.9 no
C304 C305 H3053 108.4 no
H3051 C305 H3053 111.2 no
H3052 C305 H3053 108.4 no
Al2 Ru1 C26 85.18(8) yes
Al2 Ru1 C28 79.33(8) yes
C26 Ru1 C28 89.47(11) yes
Al2 Ru1 C30 86.88(7) yes
C26 Ru1 C30 137.23(11) yes
C28 Ru1 C30 130.00(11) yes
Al2 Ru1 C31 106.98(8) yes
C26 Ru1 C31 163.61(10) yes
C28 Ru1 C31 103.35(11) yes
C30 Ru1 C31 36.49(11) yes
Al2 Ru1 C32 143.00(8) yes
C26 Ru1 C32 130.15(11) yes
C28 Ru1 C32 107.63(11) yes
C30 Ru1 C32 60.38(10) yes
C31 Ru1 C32 36.18(11) yes
Al2 Ru1 C33 140.65(9) yes
C26 Ru1 C33 103.43(10) yes
C28 Ru1 C33 137.98(12) yes
C30 Ru1 C33 60.56(10) yes
C31 Ru1 C33 60.19(10) yes
Al2 Ru1 C34 104.07(8) yes
C26 Ru1 C34 106.31(10) yes
C28 Ru1 C34 164.01(10) yes
C30 Ru1 C34 36.34(11) yes
C31 Ru1 C34 60.66(10) yes
C32 Ru1 C33 35.55(11) yes
C32 Ru1 C34 60.23(11) yes
C33 Ru1 C34 36.58(11) yes
Ru1 Al2 Cl3 116.47(3) yes
Ru1 Al2 N4 124.93(7) yes
Cl3 Al2 N4 107.60(7) yes
Ru1 Al2 C5 134.24(6) yes
Cl3 Al2 C5 109.20(6) yes
N4 Al2 C5 34.97(7) yes
Ru1 Al2 N6 121.55(7) yes
Cl3 Al2 N6 107.55(7) yes
N4 Al2 N6 69.65(8) yes
C5 Al2 N6 34.82(7) yes
Al2 N4 C5 90.21(13) yes
Al2 N4 C20 142.35(15) yes
C5 N4 C20 126.73(18) yes
Al2 C5 N4 54.81(11) yes
Al2 C5 N6 54.88(11) yes
N4 C5 N6 109.40(19) yes
Al2 C5 N13 173.13(15) yes
N4 C5 N13 126.23(19) yes
N6 C5 N13 124.32(19) yes
C5 N6 Al2 90.31(13) yes
C5 N6 C7 126.04(18) yes
Al2 N6 C7 142.56(15) yes
N6 C7 C8 110.93(19) yes
N6 C7 C12 110.67(18) yes
C8 C7 C12 109.9(2) yes
N6 C7 H71 108.8 no
C8 C7 H71 108.6 no
C12 C7 H71 108.0 no
C7 C8 C9 110.8(2) yes
C7 C8 H82 108.9 no
C9 C8 H82 110.6 no
C7 C8 H81 109.2 no
C9 C8 H81 109.5 no
H82 C8 H81 107.7 no
C8 C9 C10 111.3(2) yes
C8 C9 H91 108.9 no
C10 C9 H91 110.0 no
C8 C9 H92 108.7 no
C10 C9 H92 110.1 no
H91 C9 H92 107.8 no
C9 C10 C11 110.8(2) yes
C9 C10 H101 110.1 no
C11 C10 H101 109.2 no
C9 C10 H102 108.8 no
C11 C10 H102 109.2 no
H101 C10 H102 108.7 no
C10 C11 C12 111.5(2) yes
C10 C11 H112 110.1 no
C12 C11 H112 107.8 no
C10 C11 H111 110.0 no
C12 C11 H111 109.6 no
H112 C11 H111 107.8 no
C11 C12 C7 111.2(2) yes
C11 C12 H121 110.6 no
C7 C12 H121 109.1 no
C11 C12 H122 108.9 no
C7 C12 H122 109.3 no
H121 C12 H122 107.7 no
C301 N13 C401 128.9(3) yes
C301 N13 C5 104.2(3) yes
C401 N13 C5 115.98(19) yes
C304 N13 C401 117.9(2) yes
C304 N13 C5 121.91(18) yes
C401 N13 C5 115.98(19) yes
C301 N13 C5 104.2(3) yes
C301 N13 C404 133.7(4) yes
C5 N13 C404 120.9(3) yes
C304 N13 C5 121.91(18) yes
C304 N13 C404 114.5(3) yes
C5 N13 C404 120.9(3) yes
N4 C20 C21 110.46(19) yes
N4 C20 C25 110.97(18) yes
C21 C20 C25 110.4(2) yes
N4 C20 H201 109.6 no
C21 C20 H201 107.2 no
C25 C20 H201 108.0 no
C20 C21 C22 111.3(2) yes
C20 C21 H211 108.8 no
C22 C21 H211 110.1 no
C20 C21 H212 108.6 no
C22 C21 H212 109.5 no
H211 C21 H212 108.5 no
C21 C22 C23 112.0(3) yes
C21 C22 H222 109.9 no
C23 C22 H222 109.1 no
C21 C22 H221 107.6 no
C23 C22 H221 109.8 no
H222 C22 H221 108.4 no
C22 C23 C24 111.0(2) yes
C22 C23 H231 110.3 no
C24 C23 H231 109.3 no
C22 C23 H232 109.4 no
C24 C23 H232 109.8 no
H231 C23 H232 107.0 no
C23 C24 C25 111.5(3) yes
C23 C24 H241 108.9 no
C25 C24 H241 108.7 no
C23 C24 H242 110.3 no
C25 C24 H242 109.9 no
H241 C24 H242 107.4 no
C24 C25 C20 111.1(2) yes
C24 C25 H252 111.6 no
C20 C25 H252 110.6 no
C24 C25 H251 108.4 no
C20 C25 H251 106.5 no
H252 C25 H251 108.4 no
Ru1 C26 O27 178.0(2) yes
Ru1 C28 O29 179.8(2) yes
Ru1 C30 C31 71.89(15) yes
Ru1 C30 C34 71.70(15) yes
C31 C30 C34 107.8(2) yes
Ru1 C30 H301 123.2 no
C31 C30 H301 126.2 no
C34 C30 H301 125.9 no
Ru1 C31 C30 71.61(14) yes
Ru1 C31 C32 73.15(15) yes
C30 C31 C32 108.0(2) yes
Ru1 C31 H311 123.6 no
C30 C31 H311 125.6 no
C32 C31 H311 126.4 no
Ru1 C32 C31 70.67(15) yes
Ru1 C32 C33 71.77(15) yes
C31 C32 C33 108.3(3) yes
Ru1 C32 H321 121.9 no
C31 C32 H321 125.5 no
C33 C32 H321 126.2 no
Ru1 C33 C32 72.68(16) yes
Ru1 C33 C34 70.65(15) yes
C32 C33 C34 108.0(2) yes
Ru1 C33 H331 122.5 no
C32 C33 H331 126.2 no
C34 C33 H331 125.8 no
Ru1 C34 C33 72.76(16) yes
Ru1 C34 C30 71.96(15) yes
C33 C34 C30 107.9(2) yes
Ru1 C34 H341 125.3 no
C33 C34 H341 125.6 no
C30 C34 H341 126.2 no

loop_
_geom_bond_atom_site_label_1
_geom_bond_atom_site_label_2
_geom_bond_distance
_geom_bond_publ_flag
C400 C401 1.532(5) yes
C400 H4001 0.942 no
C400 H4002 0.981 no
C400 H4003 0.978 no
C401 C402 1.512(5) yes
C401 N13 1.458(3) yes
C401 H4011 1.003 no
C402 H4021 1.001 no
C402 H4023 0.975 no
C402 H4022 0.942 no
C403 C404 1.528(7) yes
C403 H4031 0.992 no
C403 H4033 0.963 no
C403 H4032 0.967 no
C404 C405 1.514(7) yes
C404 N13 1.404(5) yes
C404 H4041 0.998 no
C405 H4052 0.935 no
C405 H4051 0.946 no
C405 H4053 1.008 no
C300 C301 1.504(6) yes
C300 H3001 0.980 no
C300 H3003 0.980 no
C300 H3002 0.937 no
C301 C302 1.527(7) yes
C301 N13 1.496(5) yes
C301 H3011 0.983 no
C302 H3022 1.016 no
C302 H3021 0.955 no
C302 H3023 0.970 no
C303 C304 1.517(4) yes
C303 H3032 1.022 no
C303 H3031 0.965 no
C303 H3033 0.966 no
C304 C305 1.528(5) yes
C304 N13 1.499(3) yes
C304 H3041 0.995 no
C305 H3051 1.001 no
C305 H3052 0.973 no
C305 H3053 0.958 no
Ru1 Al2 2.4412(6) yes
Ru1 C26 1.865(2) yes
Ru1 C28 1.850(3) yes
Ru1 C30 2.252(2) yes
Ru1 C31 2.255(2) yes
Ru1 C32 2.288(3) yes
Ru1 C33 2.276(3) yes
Ru1 C34 2.248(3) yes
Al2 Cl3 2.1645(9) yes
Al2 N4 1.9105(19) yes
Al2 C5 2.338(2) yes
Al2 N6 1.912(2) yes
N4 C5 1.340(3) yes
N4 C20 1.458(3) yes
C5 N6 1.335(3) yes
C5 N13 1.409(3) yes
N6 C7 1.458(3) yes
C7 C8 1.520(3) yes
C7 C12 1.528(3) yes
C7 H71 0.987 no
C8 C9 1.529(4) yes
C8 H82 0.986 no
C8 H81 0.997 no
C9 C10 1.521(4) yes
C9 H91 0.997 no
C9 H92 0.988 no
C10 C11 1.510(4) yes
C10 H101 0.986 no
C10 H102 0.989 no
C11 C12 1.530(4) yes
C11 H112 1.020 no
C11 H111 0.987 no
C12 H121 0.992 no
C12 H122 1.002 no
C20 C21 1.512(3) yes
C20 C25 1.519(3) yes
C20 H201 0.992 no
C21 C22 1.530(4) yes
C21 H211 0.976 no
C21 H212 1.000 no
C22 C23 1.503(5) yes
C22 H222 0.975 no
C22 H221 0.992 no
C23 C24 1.510(4) yes
C23 H231 0.988 no
C23 H232 0.986 no
C24 C25 1.529(3) yes
C24 H241 0.993 no
C24 H242 0.984 no
C25 H252 0.988 no
C25 H251 0.981 no
C26 O27 1.146(3) yes
C28 O29 1.157(3) yes
C30 C31 1.411(4) yes
C30 C34 1.403(4) yes
C30 H301 0.984 no
C31 C32 1.411(4) yes
C31 H311 0.976 no
C32 C33 1.393(4) yes
C32 H321 0.992 no
C33 C34 1.420(4) yes
C33 H331 0.982 no
C34 H341 0.986 no

loop_
_geom_hbond_atom_site_label_D
_geom_hbond_atom_site_label_H
_geom_hbond_atom_site_label_A
_geom_hbond_site_symmetry_A
_geom_hbond_angle_DHA
_geom_hbond_distance_DH
_geom_hbond_distance_HA
_geom_hbond_distance_DA
_geom_hbond_publ_flag
C401 H4011 O29 1_565 139.33(17) 1.003 2.441 3.268(6) yes
C400 H4033 O29 1_565 156.3(3) 0.980 2.434 3.354(6) yes
C403 H4033 O29 1_565 165.2(7) 0.963 2.434 3.374(6) yes
C302 H3023 C403 . 121.7(4) 0.970 2.530 3.150(6) yes
